data_4033643
loop_
_publ_author_name
'Zatsikha, Yuriy V.'
'Shamova, Liliya I.'
'Blesener, Tanner S.'
'Kuzmin, Ilya A.'
'Germanov, Yaroslaw V.'
'Herbert, David E.'
'Nemykin, Victor N.'

_publ_section_title
;
 Development of a Class of Easily Scalable, Electron-Deficient,
 Core-Extended Benzo-Fused Azadipyrromethene Derivatives
 (&quot;MB-DIPY&quot;).
;
_journal_name_full 'The Journal of organic chemistry'
_journal_paper_doi 10.1021/acs.joc.9b02074
_journal_year 2019
_chemical_formula_sum 'C28 H16 N3 Na O2 S2'
_chemical_formula_weight 513.55
_space_group_crystal_system monoclinic
_space_group_IT_number 14
_space_group_name_Hall '-P 2ybc'
_space_group_name_H-M_alt 'P 1 21/c 1'
_symmetry_space_group_name_Hall '-P 2ybc'
_symmetry_space_group_name_H-M 'P 1 21/c 1'
_atom_sites_solution_hydrogens geom
_audit_creation_method SHELXL-2017/1
_cell_angle_alpha 90
_cell_angle_beta 90.0752(19)
_cell_angle_gamma 90
_cell_formula_units_Z 8
_cell_length_a 16.1874(9)
_cell_length_b 12.8827(7)
_cell_length_c 22.5755(12)
_cell_measurement_reflns_used 9063
_cell_measurement_temperature 150(2)
_cell_measurement_theta_max 33.36
_cell_measurement_theta_min 2.71
_cell_volume 4707.8(4)
_computing_cell_refinement 'Bruker SAINT'
_computing_data_collection 'Bruker APEX3'
_computing_data_reduction 'Bruker SAINT'
_computing_molecular_graphics 'Bruker SHELXTL'
_computing_publication_material 'Bruker SHELXTL'
_computing_structure_refinement 'SHELXL-2017/1 (Sheldrick, 2017)'
_computing_structure_solution 'SHELXS-97 (Sheldrick 2008)'
_diffrn_ambient_temperature 150(2)
_diffrn_measured_fraction_theta_full 0.996
_diffrn_measured_fraction_theta_max 0.953
_diffrn_measurement_device_type 'Bruker D8 QUEST ECO CMOS'
_diffrn_measurement_method '\f and \w scans'
_diffrn_radiation_monochromator 'TRIUMPH curved--crystal'
_diffrn_radiation_type MoK\a
_diffrn_radiation_wavelength 0.71073
_diffrn_reflns_av_R_equivalents 0.0354
_diffrn_reflns_av_unetI/netI 0.0238
_diffrn_reflns_Laue_measured_fraction_full 0.996
_diffrn_reflns_Laue_measured_fraction_max 0.953
_diffrn_reflns_limit_h_max 25
_diffrn_reflns_limit_h_min -24
_diffrn_reflns_limit_k_max 19
_diffrn_reflns_limit_k_min -20
_diffrn_reflns_limit_l_max 35
_diffrn_reflns_limit_l_min -35
_diffrn_reflns_number 181434
_diffrn_reflns_point_group_measured_fraction_full 0.996
_diffrn_reflns_point_group_measured_fraction_max 0.953
_diffrn_reflns_theta_full 25.242
_diffrn_reflns_theta_max 34.350
_diffrn_reflns_theta_min 2.399
_diffrn_source 'fine--focus tube'
_exptl_absorpt_coefficient_mu 0.278
_exptl_absorpt_correction_T_max 0.7468
_exptl_absorpt_correction_T_min 0.7053
_exptl_absorpt_correction_type multi-scan
_exptl_absorpt_process_details 'SADABS V2014/5 (Bruker AXS Inc.)'
_exptl_crystal_colour purple
_exptl_crystal_density_diffrn 1.449
_exptl_crystal_description block
_exptl_crystal_F_000 2112
_exptl_crystal_size_max 0.280
_exptl_crystal_size_mid 0.254
_exptl_crystal_size_min 0.198
_refine_diff_density_max 0.534
_refine_diff_density_min -0.526
_refine_diff_density_rms 0.057
_refine_ls_extinction_method none
_refine_ls_goodness_of_fit_ref 1.049
_refine_ls_hydrogen_treatment constr
_refine_ls_matrix_type full
_refine_ls_number_parameters 652
_refine_ls_number_reflns 18245
_refine_ls_number_restraints 0
_refine_ls_restrained_S_all 1.049
_refine_ls_R_factor_all 0.0596
_refine_ls_R_factor_gt 0.0451
_refine_ls_shift/su_max 0.000
_refine_ls_shift/su_mean 0.000
_refine_ls_structure_factor_coef Fsqd
_refine_ls_weighting_details 'w=1/[\s^2^(Fo^2^)+(0.0654P)^2^+1.3099P] where P=(Fo^2^+2Fc^2^)/3'
_refine_ls_weighting_scheme calc
_refine_ls_wR_factor_gt 0.1114
_refine_ls_wR_factor_ref 0.1210
_reflns_Friedel_coverage 0.000
_reflns_number_gt 15571
_reflns_number_total 18245
_reflns_threshold_expression 'I > 2\s(I)'
_cod_data_source_file jo9b02074_si_002.cif
_cod_data_source_block 5c-
_cod_depositor_comments
;

2024-02-12
Z value and formula fixed to values more according to usual
chemical conventions.                 miguel
;
_cod_original_formula_sum 'C112 H64 N12 Na4 O8 S8'
_cod_original_formula_weight 2054.19
_cod_original_formula_units_Z 2
_cod_database_code 4033643
_shelx_shelxl_version_number 2017/1
_shelx_space_group_comment
; 
The symmetry employed for this shelxl refinement is uniquely defined 
by the following loop, which should always be used as a source of 
symmetry information in preference to the above space-group names. 
They are only intended as comments. 
;
_shelx_estimated_absorpt_t_min 0.926
_shelx_estimated_absorpt_t_max 0.947

loop_
_space_group_symop_operation_xyz
'x, y, z'
'-x, y+1/2, -z+1/2'
'-x, -y, -z'
'x, -y-1/2, z-1/2'

loop_
_atom_site_label
_atom_site_type_symbol
_atom_site_fract_x
_atom_site_fract_y
_atom_site_fract_z
_atom_site_U_iso_or_equiv
_atom_site_adp_type
_atom_site_occupancy
_atom_site_site_symmetry_order
_atom_site_calc_flag
_atom_site_refinement_flags_posn
_atom_site_refinement_flags_adp
_atom_site_refinement_flags_occupancy
_atom_site_disorder_assembly
_atom_site_disorder_group
C1 C 0.48494(8) 0.38779(11) 0.56947(7) 0.0264(3) Uani 1 1 d . . . . .
C2 C 0.53971(9) 0.34606(12) 0.61615(9) 0.0328(3) Uani 1 1 d . . . . .
C3 C 0.55515(11) 0.37708(15) 0.67367(9) 0.0396(4) Uani 1 1 d . . . . .
H3 H 0.528390 0.435716 0.690470 0.048 Uiso 1 1 calc R U . . .
C4 C 0.61199(14) 0.31819(18) 0.70600(13) 0.0572(7) Uani 1 1 d . . . . .
H4 H 0.623771 0.336301 0.745924 0.069 Uiso 1 1 calc R U . . .
C5 C 0.65147(16) 0.23357(18) 0.68056(16) 0.0690(9) Uani 1 1 d . . . . .
H5 H 0.690951 0.196147 0.703255 0.083 Uiso 1 1 calc R U . . .
C6 C 0.63510(13) 0.20224(16) 0.62335(15) 0.0603(7) Uani 1 1 d . . . . .
H6 H 0.662386 0.144058 0.606476 0.072 Uiso 1 1 calc R U . . .
C7 C 0.57712(10) 0.25892(13) 0.59116(11) 0.0408(4) Uani 1 1 d . . . . .
C8 C 0.54139(10) 0.24802(12) 0.53163(10) 0.0360(4) Uani 1 1 d . . . . .
C9 C 0.55857(11) 0.16764(13) 0.49415(11) 0.0432(5) Uani 1 1 d . . . . .
H9 H 0.598432 0.118756 0.507446 0.052 Uiso 1 1 calc R U . . .
C10 C 0.52282(11) 0.14892(12) 0.43666(11) 0.0427(5) Uani 1 1 d . . . . .
C11 C 0.54507(12) 0.05075(12) 0.40682(11) 0.0443(5) Uani 1 1 d . . . . .
C13 C 0.54698(16) -0.08647(17) 0.33746(14) 0.0595(7) Uani 1 1 d . . . . .
H13 H 0.535385 -0.130077 0.304543 0.071 Uiso 1 1 calc R U . A 1
C14 C 0.60280(17) -0.11405(16) 0.37864(14) 0.0601(7) Uani 1 1 d . . . . .
H14 H 0.632547 -0.177455 0.376039 0.072 Uiso 1 1 calc R U . B 1
C15 C 0.38508(8) 0.51523(10) 0.54438(6) 0.0211(2) Uani 1 1 d . . . . .
C16 C 0.33782(8) 0.60699(10) 0.56419(6) 0.0216(2) Uani 1 1 d . . . . .
C17 C 0.34363(9) 0.66782(12) 0.61466(7) 0.0262(3) Uani 1 1 d . . . . .
H17 H 0.381362 0.651576 0.645561 0.031 Uiso 1 1 calc R U . . .
C18 C 0.29152(10) 0.75414(13) 0.61810(8) 0.0314(3) Uani 1 1 d . . . . .
H18 H 0.294421 0.798436 0.651678 0.038 Uiso 1 1 calc R U . . .
C19 C 0.23529(10) 0.77614(12) 0.57289(8) 0.0308(3) Uani 1 1 d . . . . .
H19 H 0.200383 0.835085 0.576447 0.037 Uiso 1 1 calc R U . . .
C20 C 0.22914(9) 0.71382(11) 0.52270(7) 0.0274(3) Uani 1 1 d . . . . .
H20 H 0.190424 0.728665 0.492194 0.033 Uiso 1 1 calc R U . . .
C21 C 0.28191(8) 0.62900(10) 0.51905(6) 0.0219(2) Uani 1 1 d . . . . .
C22 C 0.29751(8) 0.55045(10) 0.47245(6) 0.0220(2) Uani 1 1 d . . . . .
C23 C 0.25808(9) 0.55000(11) 0.41907(7) 0.0259(3) Uani 1 1 d . . . . .
H23 H 0.213237 0.596866 0.414397 0.031 Uiso 1 1 calc R U . . .
C24 C 0.27812(10) 0.48461(12) 0.36860(7) 0.0286(3) Uani 1 1 d . . . . .
C25 C 0.24227(10) 0.51497(13) 0.31136(7) 0.0304(3) Uani 1 1 d . . . . .
C26 C 0.18922(10) 0.59330(16) 0.29643(7) 0.0358(3) Uani 1 1 d . . . . .
H26 H 0.164751 0.638929 0.324421 0.043 Uiso 1 1 calc R U . . .
C27 C 0.17470(13) 0.59895(19) 0.23443(8) 0.0448(5) Uani 1 1 d . . . . .
H27 H 0.139537 0.648696 0.216256 0.054 Uiso 1 1 calc R U . . .
C28 C 0.21677(16) 0.52526(18) 0.20430(8) 0.0492(5) Uani 1 1 d . . . . .
H28 H 0.214132 0.517216 0.162514 0.059 Uiso 1 1 calc R U . . .
C29 C 0.11785(8) 1.03385(10) 0.53869(6) 0.0205(2) Uani 1 1 d . . . . .
C30 C 0.15599(8) 1.12985(10) 0.56183(6) 0.0215(2) Uani 1 1 d . . . . .
C31 C 0.14972(9) 1.18053(11) 0.61576(6) 0.0247(2) Uani 1 1 d . . . . .
H31 H 0.116500 1.153531 0.646812 0.030 Uiso 1 1 calc R U . . .
C32 C 0.19392(10) 1.27257(12) 0.62282(7) 0.0291(3) Uani 1 1 d . . . . .
H32 H 0.191233 1.308874 0.659394 0.035 Uiso 1 1 calc R U . . .
C33 C 0.24188(10) 1.31186(13) 0.57698(8) 0.0330(3) Uani 1 1 d . . . . .
H33 H 0.270982 1.375114 0.582702 0.040 Uiso 1 1 calc R U . . .
C34 C 0.24826(10) 1.26058(13) 0.52283(7) 0.0317(3) Uani 1 1 d . . . . .
H34 H 0.281103 1.287756 0.491627 0.038 Uiso 1 1 calc R U . . .
C35 C 0.20482(9) 1.16821(11) 0.51611(6) 0.0243(2) Uani 1 1 d . . . . .
C36 C 0.19498(9) 1.09416(11) 0.46658(6) 0.0237(2) Uani 1 1 d . . . . .
C37 C 0.23286(9) 1.10685(12) 0.41347(6) 0.0272(3) Uani 1 1 d . . . . .
H37 H 0.268483 1.165156 0.410167 0.033 Uiso 1 1 calc R U . . .
C38 C 0.22551(9) 1.04199(12) 0.36100(7) 0.0258(3) Uani 1 1 d . . . . .
C39 C 0.27393(9) 1.07591(11) 0.30954(6) 0.0243(2) Uani 1 1 d . . . . .
C40 C 0.32101(11) 1.16509(13) 0.30137(7) 0.0316(3) Uani 1 1 d . . . . .
H40 H 0.326962 1.218684 0.329968 0.038 Uiso 1 1 calc R U . . .
C41 C 0.35906(13) 1.16558(14) 0.24465(8) 0.0404(4) Uani 1 1 d . . . . .
H41 H 0.393134 1.220613 0.230991 0.048 Uiso 1 1 calc R U . . .
C42 C 0.34219(11) 1.08071(14) 0.21222(7) 0.0327(3) Uani 1 1 d . . . . .
H42 H 0.364221 1.068133 0.173900 0.039 Uiso 1 1 calc R U . . .
C43 C 0.03399(8) 0.88822(10) 0.56060(6) 0.0209(2) Uani 1 1 d . . . . .
C44 C -0.01449(8) 0.83386(11) 0.60660(6) 0.0234(2) Uani 1 1 d . . . . .
C45 C -0.03356(9) 0.85956(12) 0.66444(7) 0.0272(3) Uani 1 1 d . . . . .
H45 H -0.014363 0.922189 0.681902 0.033 Uiso 1 1 calc R U . . .
C46 C -0.08209(11) 0.78968(14) 0.69597(8) 0.0347(3) Uani 1 1 d . . . . .
H46 H -0.097023 0.804948 0.735706 0.042 Uiso 1 1 calc R U . . .
C47 C -0.10906(12) 0.69762(14) 0.67002(8) 0.0396(4) Uani 1 1 d . . . . .
H47 H -0.141815 0.651096 0.692665 0.047 Uiso 1 1 calc R U . . .
C48 C -0.08949(11) 0.67196(13) 0.61213(8) 0.0338(3) Uani 1 1 d . . . . .
H48 H -0.108638 0.609343 0.594635 0.041 Uiso 1 1 calc R U . . .
C49 C -0.04072(9) 0.74150(11) 0.58068(7) 0.0251(3) Uani 1 1 d . . . . .
C50 C -0.00755(9) 0.74245(11) 0.51993(7) 0.0242(2) Uani 1 1 d . . . . .
C51 C -0.02150(10) 0.66375(12) 0.48091(7) 0.0287(3) Uani 1 1 d . . . . .
H51 H -0.051952 0.606320 0.495707 0.034 Uiso 1 1 calc R U . . .
C52 C 0.00440(9) 0.65672(12) 0.41945(7) 0.0274(3) Uani 1 1 d . . . . .
C53 C -0.03009(10) 0.56933(12) 0.38529(7) 0.0288(3) Uani 1 1 d . . . . .
S4A S -0.01145(5) 0.55710(7) 0.31627(4) 0.0388(2) Uani 0.460(3) 1 d . . P C 1
C54A C -0.09367(4) 0.48191(5) 0.41073(3) 0.03437(19) Uani 0.460(3) 1 d . . P C 1
H54A H -0.115242 0.470766 0.449325 0.041 Uiso 0.460(3) 1 calc R U P C 1
S4B S -0.09367(4) 0.48191(5) 0.41073(3) 0.03437(19) Uani 0.540(3) 1 d . . P C 2
C54B C -0.01145(5) 0.55710(7) 0.31627(4) 0.0388(2) Uani 0.540(3) 1 d . . P C 2
H54B H 0.023150 0.596315 0.290720 0.047 Uiso 0.540(3) 1 calc R U P C 2
C56 C -0.06687(16) 0.4620(2) 0.30370(10) 0.0516(5) Uani 1 1 d . . . . .
H56 H -0.072119 0.432979 0.265195 0.062 Uiso 1 1 calc R U . C 1
C55 C -0.10775(13) 0.42236(16) 0.35130(12) 0.0495(5) Uani 1 1 d . . . . .
H55 H -0.142256 0.362904 0.348555 0.059 Uiso 1 1 calc R U . C 1
N1 N 0.48645(8) 0.32918(10) 0.52084(7) 0.0296(3) Uani 1 1 d . . . . .
N2 N 0.44240(7) 0.47581(10) 0.58103(6) 0.0247(2) Uani 1 1 d . . . . .
N3 N 0.36081(7) 0.48422(9) 0.49044(5) 0.0223(2) Uani 1 1 d . . . . .
N4 N 0.14140(7) 1.01420(9) 0.48304(5) 0.0224(2) Uani 1 1 d . . . . .
N5 N 0.06716(7) 0.98048(9) 0.57458(5) 0.0220(2) Uani 1 1 d . . . . .
N6 N 0.03732(7) 0.83297(9) 0.51047(5) 0.0224(2) Uani 1 1 d . . . . .
Na1 Na 0.43895(4) 0.37675(5) 0.42665(3) 0.03066(13) Uani 1 1 d . . . . .
Na2 Na 0.07995(4) 0.89383(5) 0.41681(3) 0.02927(13) Uani 1 1 d . . . . .
O1 O 0.47485(10) 0.20881(10) 0.41061(8) 0.0482(4) Uani 1 1 d . . . . .
O2 O 0.32515(8) 0.40858(10) 0.37055(6) 0.0375(3) Uani 1 1 d . . . . .
O3 O 0.18260(8) 0.96229(9) 0.35735(6) 0.0334(2) Uani 1 1 d . . . . .
O4 O 0.05133(8) 0.71990(9) 0.39493(6) 0.0344(3) Uani 1 1 d . . . . .
S1A S 0.61689(5) -0.03354(5) 0.43313(5) 0.0547(3) Uani 0.591(3) 1 d . . P D 1
C12A C 0.50133(8) 0.02078(8) 0.34560(8) 0.0700(5) Uani 0.591(3) 1 d . . P D 1
H12A H 0.461364 0.055748 0.322076 0.084 Uiso 0.591(3) 1 calc R U P D 1
S1B S 0.50133(8) 0.02078(8) 0.34560(8) 0.0700(5) Uani 0.409(3) 1 d . . P D 2
C12B C 0.61689(5) -0.03354(5) 0.43313(5) 0.0547(3) Uani 0.409(3) 1 d . . P D 2
H12B H 0.651993 -0.033614 0.466892 0.066 Uiso 0.409(3) 1 calc R U P D 2
S2 S 0.27506(4) 0.44834(4) 0.24945(2) 0.04315(12) Uani 1 1 d . . . . .
S3 S 0.27695(3) 0.99867(3) 0.24770(2) 0.03492(9) Uani 1 1 d . . . . .

loop_
_atom_site_aniso_label
_atom_site_aniso_U_11
_atom_site_aniso_U_22
_atom_site_aniso_U_33
_atom_site_aniso_U_23
_atom_site_aniso_U_13
_atom_site_aniso_U_12
C1 0.0183(5) 0.0225(6) 0.0383(7) 0.0112(5) 0.0044(5) -0.0008(4)
C2 0.0196(6) 0.0281(7) 0.0508(9) 0.0181(7) -0.0011(6) -0.0013(5)
C3 0.0276(7) 0.0381(8) 0.0530(10) 0.0204(8) -0.0101(7) -0.0080(6)
C4 0.0434(11) 0.0458(11) 0.0823(17) 0.0307(11) -0.0332(11) -0.0143(9)
C5 0.0513(12) 0.0373(10) 0.118(2) 0.0329(13) -0.0454(15) -0.0064(9)
C6 0.0348(9) 0.0301(8) 0.116(2) 0.0222(11) -0.0228(12) 0.0025(7)
C7 0.0243(7) 0.0236(7) 0.0746(13) 0.0171(7) -0.0025(7) 0.0005(5)
C8 0.0240(7) 0.0205(6) 0.0636(11) 0.0109(7) 0.0074(7) 0.0007(5)
C9 0.0293(7) 0.0211(7) 0.0794(14) 0.0053(8) 0.0099(8) 0.0061(6)
C10 0.0318(8) 0.0193(6) 0.0769(14) -0.0006(7) 0.0150(8) 0.0030(6)
C11 0.0346(8) 0.0192(6) 0.0790(14) 0.0012(7) 0.0215(9) 0.0048(6)
C13 0.0573(13) 0.0341(9) 0.0873(18) -0.0059(10) 0.0344(13) 0.0059(9)
C14 0.0592(13) 0.0305(9) 0.0907(19) 0.0075(10) 0.0356(13) 0.0121(9)
C15 0.0171(5) 0.0201(5) 0.0262(6) 0.0047(4) 0.0058(4) 0.0001(4)
C16 0.0197(5) 0.0219(5) 0.0230(6) 0.0021(4) 0.0039(4) 0.0009(4)
C17 0.0242(6) 0.0295(6) 0.0249(6) -0.0007(5) 0.0000(5) 0.0028(5)
C18 0.0290(7) 0.0327(7) 0.0326(7) -0.0091(6) 0.0002(6) 0.0057(6)
C19 0.0269(6) 0.0290(7) 0.0363(8) -0.0070(6) 0.0003(6) 0.0084(5)
C20 0.0235(6) 0.0277(6) 0.0310(7) -0.0021(5) -0.0010(5) 0.0069(5)
C21 0.0203(5) 0.0218(5) 0.0236(6) 0.0000(4) 0.0027(4) 0.0011(4)
C22 0.0196(5) 0.0207(5) 0.0256(6) 0.0005(4) 0.0032(4) -0.0012(4)
C23 0.0235(6) 0.0280(6) 0.0262(6) -0.0037(5) 0.0017(5) 0.0010(5)
C24 0.0233(6) 0.0333(7) 0.0292(7) -0.0079(5) 0.0023(5) -0.0048(5)
C25 0.0270(7) 0.0381(8) 0.0259(6) -0.0094(6) 0.0037(5) -0.0084(6)
C26 0.0264(7) 0.0544(10) 0.0265(7) -0.0042(7) -0.0020(5) -0.0030(7)
C27 0.0400(9) 0.0651(13) 0.0294(8) 0.0020(8) -0.0053(7) -0.0135(9)
C28 0.0672(14) 0.0569(12) 0.0236(7) -0.0040(7) 0.0034(8) -0.0301(11)
C29 0.0180(5) 0.0217(5) 0.0217(6) 0.0043(4) 0.0003(4) -0.0015(4)
C30 0.0195(5) 0.0230(5) 0.0219(6) 0.0047(4) 0.0004(4) -0.0030(4)
C31 0.0243(6) 0.0268(6) 0.0230(6) 0.0027(5) 0.0008(5) -0.0023(5)
C32 0.0312(7) 0.0298(7) 0.0263(7) -0.0011(5) 0.0002(5) -0.0063(5)
C33 0.0339(7) 0.0317(7) 0.0334(7) -0.0005(6) 0.0022(6) -0.0126(6)
C34 0.0326(7) 0.0336(7) 0.0289(7) 0.0019(6) 0.0051(6) -0.0126(6)
C35 0.0233(6) 0.0283(6) 0.0214(6) 0.0024(5) 0.0029(5) -0.0063(5)
C36 0.0211(6) 0.0270(6) 0.0230(6) 0.0023(5) 0.0029(5) -0.0038(5)
C37 0.0262(6) 0.0309(7) 0.0245(6) 0.0008(5) 0.0064(5) -0.0078(5)
C38 0.0236(6) 0.0281(6) 0.0256(6) 0.0021(5) 0.0058(5) -0.0017(5)
C39 0.0241(6) 0.0266(6) 0.0222(6) 0.0024(5) 0.0047(5) 0.0012(5)
C40 0.0384(8) 0.0297(7) 0.0268(7) -0.0015(5) 0.0124(6) -0.0077(6)
C41 0.0499(10) 0.0374(8) 0.0339(8) 0.0042(7) 0.0186(8) -0.0098(7)
C42 0.0381(8) 0.0368(8) 0.0232(6) 0.0063(6) 0.0067(6) 0.0036(6)
C43 0.0176(5) 0.0212(5) 0.0239(6) 0.0059(4) 0.0024(4) 0.0001(4)
C44 0.0203(6) 0.0246(6) 0.0255(6) 0.0063(5) 0.0029(5) -0.0032(5)
C45 0.0268(6) 0.0285(6) 0.0264(6) 0.0030(5) 0.0042(5) -0.0055(5)
C46 0.0371(8) 0.0379(8) 0.0290(7) 0.0030(6) 0.0113(6) -0.0101(7)
C47 0.0427(9) 0.0364(8) 0.0396(9) 0.0050(7) 0.0162(7) -0.0129(7)
C48 0.0357(8) 0.0271(7) 0.0386(8) 0.0017(6) 0.0100(6) -0.0090(6)
C49 0.0229(6) 0.0230(6) 0.0294(6) 0.0035(5) 0.0040(5) -0.0027(5)
C50 0.0220(6) 0.0218(5) 0.0288(6) 0.0034(5) 0.0032(5) 0.0007(4)
C51 0.0288(7) 0.0244(6) 0.0330(7) 0.0009(5) 0.0048(6) -0.0027(5)
C52 0.0246(6) 0.0247(6) 0.0330(7) -0.0008(5) 0.0021(5) -0.0011(5)
C53 0.0245(6) 0.0276(6) 0.0344(7) -0.0012(6) -0.0004(5) -0.0006(5)
S4A 0.0383(4) 0.0447(4) 0.0334(4) -0.0010(3) -0.0023(3) -0.0076(3)
C54A 0.0373(3) 0.0283(3) 0.0375(3) 0.0032(2) -0.0017(3) -0.0045(2)
S4B 0.0373(3) 0.0283(3) 0.0375(3) 0.0032(2) -0.0017(3) -0.0045(2)
C54B 0.0383(4) 0.0447(4) 0.0334(4) -0.0010(3) -0.0023(3) -0.0076(3)
C56 0.0546(12) 0.0629(13) 0.0371(10) -0.0117(9) -0.0124(9) -0.0042(10)
C55 0.0407(10) 0.0387(9) 0.0692(14) 0.0035(9) -0.0094(9) -0.0159(8)
N1 0.0241(5) 0.0205(5) 0.0441(7) 0.0082(5) 0.0087(5) 0.0039(4)
N2 0.0204(5) 0.0257(5) 0.0282(6) 0.0078(4) 0.0037(4) 0.0022(4)
N3 0.0195(5) 0.0209(5) 0.0266(6) 0.0011(4) 0.0041(4) 0.0003(4)
N4 0.0206(5) 0.0241(5) 0.0226(5) 0.0027(4) 0.0029(4) -0.0033(4)
N5 0.0213(5) 0.0226(5) 0.0220(5) 0.0045(4) 0.0019(4) -0.0039(4)
N6 0.0199(5) 0.0207(5) 0.0265(5) 0.0035(4) 0.0023(4) -0.0016(4)
Na1 0.0284(3) 0.0231(3) 0.0405(3) -0.0026(2) 0.0052(3) 0.0043(2)
Na2 0.0344(3) 0.0287(3) 0.0247(3) 0.0008(2) 0.0045(2) -0.0089(2)
O1 0.0443(7) 0.0256(5) 0.0745(11) -0.0080(6) 0.0025(7) 0.0094(5)
O2 0.0348(6) 0.0344(6) 0.0434(7) -0.0142(5) -0.0006(5) 0.0037(5)
O3 0.0365(6) 0.0312(6) 0.0324(6) -0.0003(4) 0.0096(5) -0.0084(5)
O4 0.0350(6) 0.0301(5) 0.0382(6) -0.0042(5) 0.0108(5) -0.0079(4)
S1A 0.0534(5) 0.0271(3) 0.0837(7) 0.0041(3) 0.0288(4) 0.0094(3)
C12A 0.0654(7) 0.0339(5) 0.1108(11) -0.0176(6) 0.0386(7) 0.0013(4)
S1B 0.0654(7) 0.0339(5) 0.1108(11) -0.0176(6) 0.0386(7) 0.0013(4)
C12B 0.0534(5) 0.0271(3) 0.0837(7) 0.0041(3) 0.0288(4) 0.0094(3)
S2 0.0586(3) 0.0390(2) 0.03196(19) -0.01150(17) 0.0165(2) -0.01665(19)
S3 0.0458(2) 0.03318(18) 0.02580(16) -0.00177(14) 0.00549(17) -0.00625(16)

loop_
_atom_type_symbol
_atom_type_description
_atom_type_scat_dispersion_real
_atom_type_scat_dispersion_imag
_atom_type_scat_source
C C 0.0033 0.0016 'International Tables Vol C Tables 4.2.6.8 and 6.1.1.4'
H H 0.0000 0.0000 'International Tables Vol C Tables 4.2.6.8 and 6.1.1.4'
N N 0.0061 0.0033 'International Tables Vol C Tables 4.2.6.8 and 6.1.1.4'
O O 0.0106 0.0060 'International Tables Vol C Tables 4.2.6.8 and 6.1.1.4'
Na Na 0.0362 0.0249 'International Tables Vol C Tables 4.2.6.8 and 6.1.1.4'
S S 0.1246 0.1234 'International Tables Vol C Tables 4.2.6.8 and 6.1.1.4'

loop_
_geom_angle_atom_site_label_1
_geom_angle_atom_site_label_2
_geom_angle_atom_site_label_3
_geom_angle
_geom_angle_site_symmetry_3
N1 C1 N2 130.10(14) .
N1 C1 C2 111.70(13) .
N2 C1 C2 118.20(15) .
C3 C2 C7 122.34(17) .
C3 C2 C1 132.30(16) .
C7 C2 C1 105.35(17) .
C2 C3 C4 116.9(2) .
C5 C4 C3 120.9(3) .
C6 C5 C4 122.0(2) .
C5 C6 C7 117.6(2) .
C6 C7 C2 120.2(2) .
C6 C7 C8 133.7(2) .
C2 C7 C8 106.03(14) .
C9 C8 N1 126.2(2) .
C9 C8 C7 123.97(16) .
N1 C8 C7 109.79(16) .
C8 C9 C10 127.08(17) .
O1 C10 C9 124.94(17) .
O1 C10 C11 117.9(2) .
C9 C10 C11 117.13(18) .
C10 C11 S1B 119.51(17) .
C10 C11 C12A 119.51(17) .
C10 C11 C12B 123.7(2) .
S1B C11 C12B 116.76(12) .
C10 C11 S1A 123.7(2) .
C12A C11 S1A 116.76(12) .
C14 C13 S1B 117.8(2) .
C14 C13 C12A 117.8(2) .
C13 C14 C12B 116.66(17) .
C13 C14 S1A 116.66(17) .
N3 C15 N2 130.47(13) .
N3 C15 C16 111.24(12) .
N2 C15 C16 118.28(13) .
C17 C16 C21 122.02(13) .
C17 C16 C15 131.81(13) .
C21 C16 C15 106.13(12) .
C16 C17 C18 117.08(14) .
C19 C18 C17 120.92(14) .
C20 C19 C18 121.59(14) .
C21 C20 C19 117.29(14) .
C20 C21 C16 121.08(13) .
C20 C21 C22 133.20(13) .
C16 C21 C22 105.64(11) .
C23 C22 N3 126.76(13) .
C23 C22 C21 123.41(13) .
N3 C22 C21 109.71(12) .
C22 C23 C24 126.20(14) .
O2 C24 C23 124.53(15) .
O2 C24 C25 118.88(14) .
C23 C24 C25 116.54(14) .
C26 C25 C24 131.37(15) .
C26 C25 S2 111.19(13) .
C24 C25 S2 117.31(13) .
C25 C26 C27 112.57(18) .
C28 C27 C26 112.1(2) .
C27 C28 S2 112.70(15) .
N4 C29 N5 130.16(13) .
N4 C29 C30 111.78(11) .
N5 C29 C30 118.06(12) .
C31 C30 C35 121.79(13) .
C31 C30 C29 132.39(12) .
C35 C30 C29 105.81(12) .
C30 C31 C32 117.59(13) .
C33 C32 C31 120.79(14) .
C32 C33 C34 121.51(14) .
C35 C34 C33 117.61(13) .
C34 C35 C30 120.71(14) .
C34 C35 C36 133.54(13) .
C30 C35 C36 105.73(12) .
C37 C36 N4 127.23(14) .
C37 C36 C35 122.83(13) .
N4 C36 C35 109.94(11) .
C36 C37 C38 127.86(13) .
O3 C38 C37 125.04(13) .
O3 C38 C39 119.48(14) .
C37 C38 C39 115.48(13) .
C40 C39 C38 130.05(14) .
C40 C39 S3 110.80(10) .
C38 C39 S3 119.15(11) .
C39 C40 C41 111.16(14) .
C42 C41 C40 113.53(15) .
C41 C42 S3 112.08(12) .
N6 C43 N5 130.82(12) .
N6 C43 C44 111.35(12) .
N5 C43 C44 117.84(12) .
C45 C44 C49 122.23(13) .
C45 C44 C43 132.01(13) .
C49 C44 C43 105.76(12) .
C44 C45 C46 117.07(14) .
C45 C46 C47 120.85(15) .
C48 C47 C46 121.88(15) .
C47 C48 C49 117.32(15) .
C48 C49 C44 120.63(14) .
C48 C49 C50 133.54(14) .
C44 C49 C50 105.83(12) .
C51 C50 N6 127.68(13) .
C51 C50 C49 122.39(13) .
N6 C50 C49 109.93(12) .
C50 C51 C52 128.06(14) .
O4 C52 C51 124.16(15) .
O4 C52 C53 119.86(15) .
C51 C52 C53 115.96(13) .
C52 C53 C54B 120.96(12) .
C52 C53 S4A 120.96(12) .
C52 C53 C54A 125.59(13) .
S4A C53 C54A 113.33(10) .
C52 C53 S4B 125.59(13) .
C54B C53 S4B 113.33(10) .
C56 S4A C53 98.46(11) .
C55 C54A C53 97.36(10) .
C55 S4B C53 97.36(10) .
C56 C54B C53 98.46(11) .
C55 C56 S4A 115.79(17) .
C55 C56 C54B 115.79(17) .
C56 C55 C54A 115.03(16) .
C56 C55 S4B 115.03(16) .
C1 N1 C8 107.07(15) .
C1 N1 Na1 126.39(10) .
C8 N1 Na1 124.30(13) .
C15 N2 C1 123.37(14) .
C15 N2 Na1 100.66(8) 3_666
C1 N2 Na1 102.39(8) 3_666
C15 N3 C22 107.28(11) .
C15 N3 Na1 124.85(9) .
C22 N3 Na1 125.07(10) .
C29 N4 C36 106.74(12) .
C29 N4 Na2 126.58(9) .
C36 N4 Na2 125.05(9) .
C43 N5 C29 123.79(12) .
C43 N5 Na2 100.54(8) 3_576
C29 N5 Na2 104.96(8) 3_576
C43 N6 C50 107.14(11) .
C43 N6 Na2 126.40(9) .
C50 N6 Na2 124.73(10) .
O1 Na1 O2 106.90(6) .
O1 Na1 N1 79.14(6) .
O2 Na1 N1 144.94(6) .
O1 Na1 N3 142.41(6) .
O2 Na1 N3 78.45(5) .
N1 Na1 N3 77.03(5) .
O1 Na1 N2 118.48(5) 3_666
O2 Na1 N2 114.36(5) 3_666
N1 Na1 N2 90.56(5) 3_666
N3 Na1 N2 90.48(4) 3_666
O3 Na2 O4 112.63(5) .
O3 Na2 N6 149.13(6) .
O4 Na2 N6 79.22(5) .
O3 Na2 N4 79.37(5) .
O4 Na2 N4 147.31(5) .
N6 Na2 N4 77.01(4) .
O3 Na2 N5 114.75(5) 3_576
O4 Na2 N5 112.84(5) 3_576
N6 Na2 N5 83.32(4) 3_576
N4 Na2 N5 86.34(4) 3_576
C10 O1 Na1 132.58(15) .
C24 O2 Na1 131.23(11) .
C38 O3 Na2 132.75(10) .
C52 O4 Na2 130.79(11) .
C14 S1A C11 92.75(14) .
C13 C12A C11 96.04(17) .
C13 S1B C11 96.04(17) .
C14 C12B C11 92.75(14) .
C28 S2 C25 91.41(10) .
C42 S3 C39 92.37(8) .

loop_
_geom_bond_atom_site_label_1
_geom_bond_atom_site_label_2
_geom_bond_distance
_geom_bond_site_symmetry_2
C1 N1 1.333(2) .
C1 N2 1.3523(18) .
C1 C2 1.478(2) .
C2 C3 1.381(3) .
C2 C7 1.395(3) .
C3 C4 1.398(3) .
C4 C5 1.388(4) .
C5 C6 1.379(5) .
C6 C7 1.393(3) .
C7 C8 1.469(3) .
C8 C9 1.366(3) .
C8 N1 1.3937(19) .
C9 C10 1.441(3) .
C10 O1 1.242(3) .
C10 C11 1.478(2) .
C11 S1B 1.599(3) .
C11 C12A 1.599(3) .
C11 C12B 1.698(2) .
C11 S1A 1.698(2) .
C13 C14 1.344(4) .
C13 S1B 1.578(2) .
C13 C12A 1.578(2) .
C14 C12B 1.625(3) .
C14 S1A 1.625(3) .
C15 N3 1.3399(19) .
C15 N2 1.3422(19) .
C15 C16 1.4777(18) .
C16 C17 1.386(2) .
C16 C21 1.391(2) .
C17 C18 1.398(2) .
C18 C19 1.396(2) .
C19 C20 1.392(2) .
C20 C21 1.3895(19) .
C21 C22 1.4816(19) .
C22 C23 1.363(2) .
C22 N3 1.3934(18) .
C23 C24 1.454(2) .
C24 O2 1.241(2) .
C24 C25 1.469(2) .
C25 C26 1.367(3) .
C25 S2 1.7246(16) .
C26 C27 1.421(3) .
C27 C28 1.352(3) .
C28 S2 1.705(3) .
C29 N4 1.3375(18) .
C29 N5 1.3433(16) .
C29 C30 1.4774(19) .
C30 C31 1.385(2) .
C30 C35 1.3916(18) .
C31 C32 1.394(2) .
C32 C33 1.390(2) .
C33 C34 1.394(2) .
C34 C35 1.390(2) .
C35 C36 1.478(2) .
C36 C37 1.3574(19) .
C36 N4 1.3971(17) .
C37 C38 1.454(2) .
C38 O3 1.2424(19) .
C38 C39 1.4689(19) .
C39 C40 1.391(2) .
C39 S3 1.7152(15) .
C40 C41 1.422(2) .
C41 C42 1.344(3) .
C42 S3 1.6958(17) .
C43 N6 1.3381(18) .
C43 N5 1.3416(17) .
C43 C44 1.4788(18) .
C44 C45 1.382(2) .
C44 C49 1.392(2) .
C45 C46 1.391(2) .
C46 C47 1.393(3) .
C47 C48 1.385(3) .
C48 C49 1.390(2) .
C49 C50 1.474(2) .
C50 C51 1.362(2) .
C50 N6 1.3905(17) .
C51 C52 1.453(2) .
C52 O4 1.2439(19) .
C52 C53 1.474(2) .
C53 C54B 1.5952(18) .
C53 S4A 1.5952(18) .
C53 C54A 1.6307(17) .
C53 S4B 1.6307(17) .
S4A C56 1.545(3) .
C54A C55 1.562(3) .
S4B C55 1.562(3) .
C54B C56 1.545(3) .
C56 C55 1.362(4) .
N1 Na1 2.3418(17) .
N2 Na1 2.7070(14) 3_666
N3 Na1 2.3656(13) .
N4 Na2 2.3719(14) .
N5 Na2 2.8865(14) 3_576
N6 Na2 2.3593(13) .
Na1 O1 2.2694(14) .
Na1 O2 2.2714(15) .
Na2 O3 2.3122(13) .
Na2 O4 2.3407(13) .
